data_4337780
loop_
_publ_author_name
'Wu, Shu-Qi'
'Wang, Yi-Tong'
'Cui, Ai-Li'
'Kou, Hui-Zhong'

_publ_section_title
;
 Toward Higher Nuclearity: Tetranuclear Cobalt(II) Metallogrid Exhibiting
 Spin Crossover.
;
_journal_issue 5
_journal_name_full 'Inorganic chemistry'
_journal_page_first 2613
_journal_page_last 2618
_journal_paper_doi 10.1021/ic402971a
_journal_volume 53
_journal_year 2014
_chemical_formula_sum 'C72 H96 Cl4 Co4 N32 O32'
_chemical_formula_weight 2299.33
_chemical_name_systematic
; 
 ? 
;
_space_group_IT_number 88
_symmetry_cell_setting tetragonal
_symmetry_space_group_name_Hall '-I 4ad'
_symmetry_space_group_name_H-M 'I 41/a :2'
_atom_sites_solution_hydrogens geom
_atom_sites_solution_primary direct
_atom_sites_solution_secondary difmap
_audit_creation_method SHELXL-97
_cell_angle_alpha 90.00
_cell_angle_beta 90.00
_cell_angle_gamma 90.00
_cell_formula_units_Z 4
_cell_length_a 17.276(2)
_cell_length_b 17.276(2)
_cell_length_c 30.908(5)
_cell_measurement_reflns_used 15469
_cell_measurement_temperature 153(2)
_cell_measurement_theta_max 29.1095
_cell_measurement_theta_min 2.6360
_cell_volume 9225(2)
_computing_cell_refinement 'CrystalClear (Rigaku Inc., 2008)'
_computing_data_collection 'CrystalClear (Rigaku Inc., 2008)'
_computing_data_reduction 'CrystalClear (Rigaku Inc., 2008)'
_computing_molecular_graphics 'SHELXTL (Sheldrick, 1990)'
_computing_publication_material 'SHELXTL (Sheldrick, 1990)'
_computing_structure_refinement 'SHELXL-97 (Sheldrick, 1997)'
_computing_structure_solution 'SHELXS-97 (Sheldrick, 1990)'
_diffrn_ambient_temperature 153(2)
_diffrn_measured_fraction_theta_full 0.999
_diffrn_measured_fraction_theta_max 0.999
_diffrn_measurement_device_type 'Saturn724+ (2x2 bin mode)'
_diffrn_measurement_method dtprofit.ref
_diffrn_radiation_monochromator 'Graphite Monochromator'
_diffrn_radiation_source 'Rotating Anode'
_diffrn_radiation_type MoK\a
_diffrn_radiation_wavelength 0.71073
_diffrn_reflns_av_R_equivalents 0.0481
_diffrn_reflns_av_sigmaI/netI 0.0275
_diffrn_reflns_limit_h_max 23
_diffrn_reflns_limit_h_min -23
_diffrn_reflns_limit_k_max 21
_diffrn_reflns_limit_k_min -23
_diffrn_reflns_limit_l_max 42
_diffrn_reflns_limit_l_min -39
_diffrn_reflns_number 58066
_diffrn_reflns_theta_full 29.11
_diffrn_reflns_theta_max 29.11
_diffrn_reflns_theta_min 2.64
_exptl_absorpt_coefficient_mu 0.924
_exptl_absorpt_correction_T_max 1.0000
_exptl_absorpt_correction_T_min 0.9023
_exptl_absorpt_correction_type multi-scan
_exptl_crystal_colour 'dark blue'
_exptl_crystal_density_diffrn 1.656
_exptl_crystal_density_method 'not measured'
_exptl_crystal_description block
_exptl_crystal_F_000 4736
_exptl_crystal_size_max 0.145
_exptl_crystal_size_mid 0.126
_exptl_crystal_size_min 0.097
_refine_diff_density_max 0.742
_refine_diff_density_min -0.581
_refine_diff_density_rms 0.105
_refine_ls_extinction_method none
_refine_ls_goodness_of_fit_ref 1.156
_refine_ls_hydrogen_treatment constr
_refine_ls_matrix_type full
_refine_ls_number_parameters 330
_refine_ls_number_reflns 6190
_refine_ls_number_restraints 0
_refine_ls_restrained_S_all 1.156
_refine_ls_R_factor_all 0.0807
_refine_ls_R_factor_gt 0.0745
_refine_ls_shift/su_max 0.003
_refine_ls_shift/su_mean 0.000
_refine_ls_structure_factor_coef Fsqd
_refine_ls_weighting_details 'calc w=1/[\s^2^(Fo^2^)+(0.0801P)^2^+33.3225P] where P=(Fo^2^+2Fc^2^)/3'
_refine_ls_weighting_scheme calc
_refine_ls_wR_factor_gt 0.1818
_refine_ls_wR_factor_ref 0.1863
_reflns_number_gt 5709
_reflns_number_total 6190
_reflns_threshold_expression >2sigma(I)
_cod_data_source_file ic402971a_si_002.cif
_cod_data_source_block 4
_cod_depositor_comments
;
The following automatic conversions were performed:

'_exptl_absorpt_correction_type' value 'Multi-scan' changed to
'multi-scan' according to
/usr/data/users/saulius/crontab/automatic-downloads/current/ACS/lib/dictionaries/cif_core.dic
dictionary named 'cif_core.dic' version 2.4.2 from 2011-04-26.

Automatic conversion script
Id: cif_fix_values 2281 2013-09-26 08:29:07Z andrius 
;
_cod_original_cell_volume 9224.6(1)
_cod_original_sg_symbol_H-M I4(1)/a
_cod_database_code 4337780

loop_
_symmetry_equiv_pos_as_xyz
'x, y, z'
'-x+1/2, -y, z+1/2'
'-y+3/4, x+1/4, z+1/4'
'y+3/4, -x+3/4, z+3/4'
'x+1/2, y+1/2, z+1/2'
'-x+1, -y+1/2, z+1'
'-y+5/4, x+3/4, z+3/4'
'y+5/4, -x+5/4, z+5/4'
'-x, -y, -z'
'x-1/2, y, -z-1/2'
'y-3/4, -x-1/4, -z-1/4'
'-y-3/4, x-3/4, -z-3/4'
'-x+1/2, -y+1/2, -z+1/2'
'x, y+1/2, -z'
'y-1/4, -x+1/4, -z+1/4'
'-y-1/4, x-1/4, -z-1/4'

loop_
_atom_site_label
_atom_site_type_symbol
_atom_site_fract_x
_atom_site_fract_y
_atom_site_fract_z
_atom_site_U_iso_or_equiv
_atom_site_adp_type
_atom_site_occupancy
_atom_site_symmetry_multiplicity
_atom_site_calc_flag
_atom_site_refinement_flags
Co1 Co 0.76121(2) 0.28754(2) 0.126208(13) 0.02306(14) Uani 1 1 d .
Cl1 Cl 0.72608(6) 0.05358(6) 0.02493(3) 0.0438(2) Uani 1 1 d .
C1 C 0.6218(2) 0.2634(2) 0.04790(13) 0.0375(8) Uani 1 1 d .
H1A H 0.6630 0.3000 0.0517 0.056 Uiso 1 1 calc R
H1B H 0.5734 0.2905 0.0457 0.056 Uiso 1 1 calc R
H1C H 0.6304 0.2341 0.0220 0.056 Uiso 1 1 calc R
C2 C 0.61931(19) 0.2092(2) 0.08639(12) 0.0335(7) Uani 1 1 d .
C3 C 0.5640(2) 0.1502(3) 0.08746(14) 0.0430(9) Uani 1 1 d .
H3A H 0.5295 0.1447 0.0646 0.052 Uiso 1 1 calc R
C4 C 0.5600(3) 0.1001(3) 0.12204(16) 0.0519(11) Uani 1 1 d .
H4A H 0.5239 0.0601 0.1223 0.062 Uiso 1 1 calc R
C5 C 0.6103(2) 0.1101(2) 0.15636(14) 0.0426(9) Uani 1 1 d .
H5A H 0.6078 0.0779 0.1804 0.051 Uiso 1 1 calc R
C6 C 0.6647(2) 0.1694(2) 0.15423(12) 0.0317(7) Uani 1 1 d .
C7 C 0.7187(2) 0.18426(19) 0.18865(11) 0.0298(7) Uani 1 1 d .
H7A H 0.7202 0.1551 0.2139 0.036 Uiso 1 1 calc R
C8 C 0.86720(19) 0.31703(18) 0.19161(10) 0.0257(6) Uani 1 1 d .
C9 C 0.9316(2) 0.34753(19) 0.21239(10) 0.0289(6) Uani 1 1 d .
H9A H 0.9431 0.3330 0.2406 0.035 Uiso 1 1 calc R
C10 C 0.6321(2) 0.3488(2) 0.20389(13) 0.0410(9) Uani 1 1 d .
H10A H 0.6596 0.3012 0.1993 0.061 Uiso 1 1 calc R
H10B H 0.5775 0.3386 0.2048 0.061 Uiso 1 1 calc R
H10C H 0.6482 0.3715 0.2308 0.061 Uiso 1 1 calc R
C11 C 0.6493(2) 0.4034(2) 0.16770(12) 0.0319(7) Uani 1 1 d .
C12 C 0.6159(2) 0.4771(2) 0.16771(13) 0.0393(8) Uani 1 1 d .
H12A H 0.5855 0.4924 0.1910 0.047 Uiso 1 1 calc R
C13 C 0.6272(3) 0.5276(2) 0.13373(14) 0.0441(9) Uani 1 1 d .
H13A H 0.6056 0.5769 0.1342 0.053 Uiso 1 1 calc R
C14 C 0.6712(2) 0.5033(2) 0.09902(13) 0.0403(8) Uani 1 1 d .
H14A H 0.6783 0.5355 0.0752 0.048 Uiso 1 1 calc R
C15 C 0.7045(2) 0.4307(2) 0.10007(11) 0.0309(7) Uani 1 1 d .
C16 C 0.7500(2) 0.4001(2) 0.06473(11) 0.0317(7) Uani 1 1 d .
H16A H 0.7597 0.4281 0.0396 0.038 Uiso 1 1 calc R
C17 C 0.85004(18) 0.22873(19) 0.05928(10) 0.0252(6) Uani 1 1 d .
C18 C 0.85996(17) 0.14821(17) 0.11989(10) 0.0228(6) Uani 1 1 d .
H18A H 0.8458 0.1371 0.1482 0.027 Uiso 1 1 calc R
N1 N 0.67016(15) 0.21800(16) 0.11911(9) 0.0276(5) Uani 1 1 d .
N2 N 0.76541(15) 0.24194(15) 0.18143(8) 0.0254(5) Uani 1 1 d .
N3 N 0.82108(17) 0.26323(16) 0.20981(9) 0.0284(6) Uani 1 1 d .
N4 N 0.85057(15) 0.34088(15) 0.14926(8) 0.0235(5) Uani 1 1 d .
N5 N 0.69536(16) 0.38100(16) 0.13460(9) 0.0278(6) Uani 1 1 d .
N6 N 0.77621(15) 0.33056(16) 0.07088(9) 0.0258(5) Uani 1 1 d .
N7 N 0.82111(16) 0.29353(17) 0.04176(9) 0.0286(6) Uani 1 1 d .
N8 N 0.82939(15) 0.21044(15) 0.10177(8) 0.0235(5) Uani 1 1 d .
O1 O 0.79785(19) 0.0228(2) 0.00928(13) 0.0632(10) Uani 1 1 d .
O2 O 0.73342(19) 0.0712(2) 0.06966(11) 0.0580(9) Uani 1 1 d .
O3 O 0.6677(2) -0.0042(2) 0.01823(12) 0.0673(10) Uani 1 1 d .
O4 O 0.7084(3) 0.1217(2) 0.00144(15) 0.0900(14) Uani 1 1 d .
O1W O 0.4484(6) 0.3576(6) -0.0332(3) 0.214(4) Uani 1 1 d .
O2W O 0.5000 0.2500 -0.0808(4) 0.227(8) Uani 1 2 d S
O3W O 0.3460(9) 0.2958(7) -0.0776(5) 0.292(7) Uani 1 1 d .
O4W O 0.5417(6) 0.4317(7) -0.0670(6) 0.297(8) Uani 1 1 d .
O5W O 0.4774(16) 0.035(2) 0.0178(9) 0.33(2) Uani 0.50 1 d P

loop_
_atom_site_aniso_label
_atom_site_aniso_U_11
_atom_site_aniso_U_22
_atom_site_aniso_U_33
_atom_site_aniso_U_23
_atom_site_aniso_U_13
_atom_site_aniso_U_12
Co1 0.0235(2) 0.0240(2) 0.0217(2) 0.00163(15) 0.00214(14) 0.00045(15)
Cl1 0.0383(5) 0.0465(5) 0.0465(5) -0.0182(4) 0.0028(4) 0.0014(4)
C1 0.0277(17) 0.044(2) 0.0405(19) -0.0010(16) -0.0077(14) 0.0009(14)
C2 0.0243(15) 0.0377(18) 0.0385(18) -0.0041(14) 0.0024(13) 0.0008(13)
C3 0.0277(17) 0.053(2) 0.048(2) -0.0032(18) 0.0007(15) -0.0092(16)
C4 0.040(2) 0.053(3) 0.062(3) -0.002(2) 0.0037(19) -0.0208(19)
C5 0.039(2) 0.045(2) 0.043(2) -0.0007(17) 0.0080(16) -0.0129(17)
C6 0.0304(16) 0.0293(16) 0.0354(17) -0.0001(13) 0.0106(14) -0.0017(12)
C7 0.0333(17) 0.0288(16) 0.0273(15) 0.0020(12) 0.0099(13) -0.0010(13)
C8 0.0326(16) 0.0253(14) 0.0192(13) 0.0022(11) 0.0024(11) 0.0011(12)
C9 0.0344(17) 0.0310(16) 0.0212(14) 0.0033(12) -0.0003(12) 0.0000(13)
C10 0.044(2) 0.043(2) 0.0356(19) 0.0006(16) 0.0148(16) 0.0082(17)
C11 0.0306(16) 0.0323(17) 0.0328(17) -0.0028(13) -0.0005(13) 0.0052(13)
C12 0.039(2) 0.0385(19) 0.041(2) -0.0046(16) 0.0009(16) 0.0086(15)
C13 0.049(2) 0.0342(19) 0.049(2) 0.0004(16) -0.0038(18) 0.0140(17)
C14 0.045(2) 0.0351(19) 0.040(2) 0.0052(15) -0.0034(16) 0.0105(16)
C15 0.0316(16) 0.0308(16) 0.0303(16) 0.0027(13) -0.0031(13) 0.0026(13)
C16 0.0348(17) 0.0315(16) 0.0288(16) 0.0068(13) -0.0017(13) 0.0041(13)
C17 0.0255(14) 0.0308(15) 0.0192(13) 0.0013(11) 0.0025(11) -0.0012(11)
C18 0.0229(14) 0.0248(14) 0.0208(13) 0.0006(10) 0.0023(10) 0.0006(11)
N1 0.0214(12) 0.0315(14) 0.0298(13) -0.0010(11) 0.0058(10) -0.0017(10)
N2 0.0279(13) 0.0253(12) 0.0232(12) 0.0024(10) 0.0051(10) 0.0003(10)
N3 0.0329(14) 0.0302(14) 0.0220(12) 0.0029(10) -0.0001(10) -0.0017(11)
N4 0.0262(12) 0.0236(12) 0.0206(12) 0.0033(9) 0.0006(9) 0.0005(9)
N5 0.0283(13) 0.0279(13) 0.0273(13) -0.0014(10) -0.0010(10) 0.0049(10)
N6 0.0249(12) 0.0288(13) 0.0237(12) 0.0023(10) -0.0013(10) -0.0004(10)
N7 0.0303(14) 0.0337(14) 0.0220(12) 0.0043(10) 0.0048(10) 0.0028(11)
N8 0.0240(12) 0.0263(12) 0.0202(12) 0.0016(9) 0.0025(9) -0.0003(10)
O1 0.0441(17) 0.072(2) 0.074(2) -0.0359(19) 0.0162(16) -0.0043(15)
O2 0.0474(17) 0.075(2) 0.0514(19) -0.0322(17) -0.0033(14) 0.0075(16)
O3 0.0502(19) 0.086(3) 0.066(2) -0.029(2) 0.0049(16) -0.0224(18)
O4 0.131(4) 0.061(2) 0.078(3) 0.001(2) -0.011(3) 0.022(3)
O1W 0.190(9) 0.255(12) 0.198(9) 0.042(8) 0.075(7) 0.030(8)
O2W 0.168(11) 0.41(2) 0.102(8) 0.000 0.000 0.126(13)
O3W 0.337(17) 0.183(10) 0.355(18) 0.022(11) -0.076(15) -0.037(11)
O4W 0.151(8) 0.201(11) 0.54(2) -0.079(13) -0.070(12) -0.014(8)
O5W 0.29(3) 0.44(5) 0.27(3) -0.10(3) -0.08(2) -0.24(3)

loop_
_atom_type_symbol
_atom_type_description
_atom_type_scat_dispersion_real
_atom_type_scat_dispersion_imag
_atom_type_scat_source
C C 0.0033 0.0016 'International Tables Vol C Tables 4.2.6.8 and 6.1.1.4'
H H 0.0000 0.0000 'International Tables Vol C Tables 4.2.6.8 and 6.1.1.4'
N N 0.0061 0.0033 'International Tables Vol C Tables 4.2.6.8 and 6.1.1.4'
O O 0.0106 0.0060 'International Tables Vol C Tables 4.2.6.8 and 6.1.1.4'
Cl Cl 0.1484 0.1585 'International Tables Vol C Tables 4.2.6.8 and 6.1.1.4'
Co Co 0.3494 0.9721 'International Tables Vol C Tables 4.2.6.8 and 6.1.1.4'

loop_
_geom_angle_atom_site_label_1
_geom_angle_atom_site_label_2
_geom_angle_atom_site_label_3
_geom_angle
_geom_angle_site_symmetry_1
_geom_angle_site_symmetry_3
N2 Co1 N6 169.79(12) . .
N2 Co1 N8 92.43(11) . .
N6 Co1 N8 80.39(11) . .
N2 Co1 N4 80.47(11) . .
N6 Co1 N4 92.10(11) . .
N8 Co1 N4 89.19(11) . .
N2 Co1 N1 82.98(12) . .
N6 Co1 N1 104.29(12) . .
N8 Co1 N1 91.30(11) . .
N4 Co1 N1 163.45(11) . .
N2 Co1 N5 104.09(11) . .
N6 Co1 N5 82.93(12) . .
N8 Co1 N5 163.32(11) . .
N4 Co1 N5 91.24(11) . .
N1 Co1 N5 92.99(11) . .
O4 Cl1 O2 109.9(2) . .
O4 Cl1 O1 108.8(3) . .
O2 Cl1 O1 109.3(2) . .
O4 Cl1 O3 110.6(3) . .
O2 Cl1 O3 110.6(2) . .
O1 Cl1 O3 107.5(2) . .
C2 C1 H1A 109.5 . .
C2 C1 H1B 109.5 . .
H1A C1 H1B 109.5 . .
C2 C1 H1C 109.5 . .
H1A C1 H1C 109.5 . .
H1B C1 H1C 109.5 . .
N1 C2 C3 120.7(4) . .
N1 C2 C1 120.1(3) . .
C3 C2 C1 119.3(3) . .
C4 C3 C2 120.8(4) . .
C4 C3 H3A 119.6 . .
C2 C3 H3A 119.6 . .
C3 C4 C5 119.0(4) . .
C3 C4 H4A 120.5 . .
C5 C4 H4A 120.5 . .
C4 C5 C6 118.7(4) . .
C4 C5 H5A 120.6 . .
C6 C5 H5A 120.6 . .
N1 C6 C5 122.2(4) . .
N1 C6 C7 115.5(3) . .
C5 C6 C7 122.4(3) . .
N2 C7 C6 114.4(3) . .
N2 C7 H7A 122.8 . .
C6 C7 H7A 122.8 . .
N3 C8 C9 122.8(3) . .
N3 C8 N4 118.1(3) . .
C9 C8 N4 119.0(3) . .
C8 C9 C17 119.6(3) . 15_665
C8 C9 H9A 120.2 . .
C17 C9 H9A 120.2 15_665 .
C11 C10 H10A 109.5 . .
C11 C10 H10B 109.5 . .
H10A C10 H10B 109.5 . .
C11 C10 H10C 109.5 . .
H10A C10 H10C 109.5 . .
H10B C10 H10C 109.5 . .
N5 C11 C12 120.3(3) . .
N5 C11 C10 120.1(3) . .
C12 C11 C10 119.6(3) . .
C13 C12 C11 121.2(4) . .
C13 C12 H12A 119.4 . .
C11 C12 H12A 119.4 . .
C12 C13 C14 118.6(4) . .
C12 C13 H13A 120.7 . .
C14 C13 H13A 120.7 . .
C13 C14 C15 119.1(4) . .
C13 C14 H14A 120.4 . .
C15 C14 H14A 120.4 . .
N5 C15 C14 122.4(3) . .
N5 C15 C16 114.8(3) . .
C14 C15 C16 122.7(3) . .
N6 C16 C15 114.6(3) . .
N6 C16 H16A 122.7 . .
C15 C16 H16A 122.7 . .
N7 C17 C9 122.5(3) . 12_756
N7 C17 N8 118.3(3) . .
C9 C17 N8 119.1(3) 12_756 .
N8 C18 N4 125.0(3) . 12_756
N8 C18 H18A 117.5 . .
N4 C18 H18A 117.5 12_756 .
C2 N1 C6 118.6(3) . .
C2 N1 Co1 131.7(2) . .
C6 N1 Co1 109.6(2) . .
C7 N2 N3 122.5(3) . .
C7 N2 Co1 116.9(2) . .
N3 N2 Co1 120.1(2) . .
C8 N3 N2 109.7(3) . .
C18 N4 C8 118.6(3) 15_665 .
C18 N4 Co1 129.6(2) 15_665 .
C8 N4 Co1 111.6(2) . .
C11 N5 C15 118.3(3) . .
C11 N5 Co1 131.8(2) . .
C15 N5 Co1 109.8(2) . .
C16 N6 N7 122.8(3) . .
C16 N6 Co1 116.8(2) . .
N7 N6 Co1 119.9(2) . .
C17 N7 N6 109.9(2) . .
C18 N8 C17 118.7(3) . .
C18 N8 Co1 129.7(2) . .
C17 N8 Co1 111.5(2) . .

loop_
_geom_bond_atom_site_label_1
_geom_bond_atom_site_label_2
_geom_bond_distance
_geom_bond_site_symmetry_2
Co1 N2 1.881(3) .
Co1 N6 1.883(3) .
Co1 N8 1.932(3) .
Co1 N4 1.934(3) .
Co1 N1 1.991(3) .
Co1 N5 1.992(3) .
Cl1 O4 1.416(4) .
Cl1 O2 1.421(3) .
Cl1 O1 1.433(3) .
Cl1 O3 1.434(3) .
C1 C2 1.515(5) .
C1 H1A 0.9600 .
C1 H1B 0.9600 .
C1 H1C 0.9600 .
C2 N1 1.348(4) .
C2 C3 1.398(5) .
C3 C4 1.377(6) .
C3 H3A 0.9300 .
C4 C5 1.383(6) .
C4 H4A 0.9300 .
C5 C6 1.391(5) .
C5 H5A 0.9300 .
C6 N1 1.376(4) .
C6 C7 1.438(5) .
C7 N2 1.301(4) .
C7 H7A 0.9300 .
C8 N3 1.347(4) .
C8 C9 1.388(5) .
C8 N4 1.402(4) .
C9 C17 1.390(4) 15_665
C9 H9A 0.9300 .
C10 C11 1.494(5) .
C10 H10A 0.9600 .
C10 H10B 0.9600 .
C10 H10C 0.9600 .
C11 N5 1.353(4) .
C11 C12 1.397(5) .
C12 C13 1.379(6) .
C12 H12A 0.9300 .
C13 C14 1.380(6) .
C13 H13A 0.9300 .
C14 C15 1.381(5) .
C14 H14A 0.9300 .
C15 N5 1.378(4) .
C15 C16 1.446(5) .
C16 N6 1.298(4) .
C16 H16A 0.9300 .
C17 N7 1.340(4) .
C17 C9 1.390(4) 12_756
C17 N8 1.397(4) .
C18 N8 1.322(4) .
C18 N4 1.322(4) 12_756
C18 H18A 0.9300 .
N2 N3 1.353(4) .
N4 C18 1.322(4) 15_665
N6 N7 1.349(4) .
O5W O5W 1.80(6) 9_655
